data_7224527
loop_
_publ_author_name
'Wang, Kai-Min'
'Du, Lin'
'Ma, Yu-Lu'
'Zhao, Jing-Song'
'Wang, Quan'
'Yan, Tong'
'Zhao, Qi-Hua'

_publ_section_title
;
 Multifunctional chemical sensors and luminescent thermometers based on
 lanthanide metal--organic framework materials
;
_journal_issue 15
_journal_name_full CrystEngComm
_journal_page_first 2690
_journal_paper_doi 10.1039/C5CE02367J
_journal_volume 18
_journal_year 2016
_chemical_formula_sum 'C42 H42 Cl3 N3 O18 Tb2'
_chemical_formula_weight 1300.97
_chemical_name_systematic
;
 ?
;
_space_group_crystal_system cubic
_space_group_IT_number 210
_space_group_name_Hall 'F 4d 2 3'
_space_group_name_H-M_alt 'F 41 3 2'
_symmetry_space_group_name_Hall 'F 4d 2 3'
_symmetry_space_group_name_H-M 'F 41 3 2'
_atom_sites_solution_hydrogens mixed
_audit_creation_method SHELXL-2013
_audit_update_record
;
2016-02-26 deposited with the CCDC.
2016-03-04 downloaded from the CCDC.
;
_cell_angle_alpha 90
_cell_angle_beta 90
_cell_angle_gamma 90
_cell_formula_units_Z 16
_cell_length_a 27.9705(15)
_cell_length_b 27.9705(15)
_cell_length_c 27.9705(15)
_cell_measurement_reflns_used 9733
_cell_measurement_temperature 296(2)
_cell_measurement_theta_max 28.906
_cell_measurement_theta_min 2.4145
_cell_volume 21883(2)
_computing_structure_refinement 'SHELXL-2013 (Sheldrick, 2013)'
_diffrn_ambient_temperature 296(2)
_diffrn_measured_fraction_theta_full 0.999
_diffrn_measured_fraction_theta_max 0.980
_diffrn_measurement_device_type 'CCD area detector'
_diffrn_measurement_method 'phi and omega scans'
_diffrn_radiation_type MoK\a
_diffrn_radiation_wavelength 0.71073
_diffrn_reflns_av_R_equivalents 0.0727
_diffrn_reflns_av_unetI/netI 0.0237
_diffrn_reflns_Laue_measured_fraction_full 0.999
_diffrn_reflns_Laue_measured_fraction_max 0.980
_diffrn_reflns_limit_h_max 39
_diffrn_reflns_limit_h_min -40
_diffrn_reflns_limit_k_max 39
_diffrn_reflns_limit_k_min -40
_diffrn_reflns_limit_l_max 39
_diffrn_reflns_limit_l_min -38
_diffrn_reflns_number 58390
_diffrn_reflns_point_group_measured_fraction_full 0.999
_diffrn_reflns_point_group_measured_fraction_max 0.979
_diffrn_reflns_theta_full 25.242
_diffrn_reflns_theta_max 30.713
_diffrn_reflns_theta_min 1.261
_exptl_absorpt_coefficient_mu 2.778
_exptl_crystal_colour colorless
_exptl_crystal_density_diffrn 1.580
_exptl_crystal_description block
_exptl_crystal_F_000 10240
_platon_squeeze_details
;
;
_refine_diff_density_max 1.600
_refine_diff_density_min -1.319
_refine_diff_density_rms 0.211
_refine_ls_abs_structure_details
;
 Refined as an inversion twin.
;
_refine_ls_abs_structure_Flack 0.04(4)
_refine_ls_extinction_method none
_refine_ls_goodness_of_fit_ref 1.010
_refine_ls_hydrogen_treatment constr
_refine_ls_matrix_type full
_refine_ls_number_parameters 103
_refine_ls_number_reflns 2783
_refine_ls_number_restraints 0
_refine_ls_restrained_S_all 1.010
_refine_ls_R_factor_all 0.0578
_refine_ls_R_factor_gt 0.0517
_refine_ls_shift/su_max 0.001
_refine_ls_shift/su_mean 0.000
_refine_ls_structure_factor_coef Fsqd
_refine_ls_weighting_details
;
 w=1/[\s^2^(Fo^2^)+(0.1170P)^2^+145.6704P]
 where P=(Fo^2^+2Fc^2^)/3
;
_refine_ls_weighting_scheme calc
_refine_ls_wR_factor_gt 0.1575
_refine_ls_wR_factor_ref 0.1616
_reflns_Friedel_coverage 0.653
_reflns_Friedel_fraction_full 1.000
_reflns_Friedel_fraction_max 0.979
_reflns_number_gt 2418
_reflns_number_total 2783
_reflns_threshold_expression 'I > 2\s(I)'
_cod_data_source_file c5ce02367j2.cif
_cod_data_source_block 1
_cod_depositor_comments 'Adding full bibliography for 7224527--7224531.cif.'
_cod_original_cell_volume 21883(4)
_cod_database_code 7224527
_shelx_space_group_comment
;
The symmetry employed for this shelxl refinement is uniquely defined
by the following loop, which should always be used as a source of
symmetry information in preference to the above space-group names.
They are only intended as comments.
;
_shelxl_version_number 2013-2

loop_
_space_group_symop_operation_xyz
'x, y, z'
'-x, -y, z'
'x, -y, -z'
'-x, y, -z'
'z, x, y'
'y, z, x'
'-z, -x, y'
'-y, z, -x'
'z, -x, -y'
'-y, -z, x'
'-z, x, -y'
'y, -z, -x'
'-y+1/4, -x+1/4, -z+1/4'
'y+1/4, x+1/4, -z+1/4'
'y+1/4, -x+1/4, z+1/4'
'-y+1/4, x+1/4, z+1/4'
'-x+1/4, -z+1/4, -y+1/4'
'-z+1/4, -y+1/4, -x+1/4'
'x+1/4, z+1/4, -y+1/4'
'-z+1/4, y+1/4, x+1/4'
'x+1/4, -z+1/4, y+1/4'
'z+1/4, y+1/4, -x+1/4'
'-x+1/4, z+1/4, y+1/4'
'z+1/4, -y+1/4, x+1/4'
'x, y+1/2, z+1/2'
'-x, -y+1/2, z+1/2'
'x, -y+1/2, -z+1/2'
'-x, y+1/2, -z+1/2'
'z, x+1/2, y+1/2'
'y, z+1/2, x+1/2'
'-z, -x+1/2, y+1/2'
'-y, z+1/2, -x+1/2'
'z, -x+1/2, -y+1/2'
'-y, -z+1/2, x+1/2'
'-z, x+1/2, -y+1/2'
'y, -z+1/2, -x+1/2'
'-y+1/4, -x+3/4, -z+3/4'
'y+1/4, x+3/4, -z+3/4'
'y+1/4, -x+3/4, z+3/4'
'-y+1/4, x+3/4, z+3/4'
'-x+1/4, -z+3/4, -y+3/4'
'-z+1/4, -y+3/4, -x+3/4'
'x+1/4, z+3/4, -y+3/4'
'-z+1/4, y+3/4, x+3/4'
'x+1/4, -z+3/4, y+3/4'
'z+1/4, y+3/4, -x+3/4'
'-x+1/4, z+3/4, y+3/4'
'z+1/4, -y+3/4, x+3/4'
'x+1/2, y, z+1/2'
'-x+1/2, -y, z+1/2'
'x+1/2, -y, -z+1/2'
'-x+1/2, y, -z+1/2'
'z+1/2, x, y+1/2'
'y+1/2, z, x+1/2'
'-z+1/2, -x, y+1/2'
'-y+1/2, z, -x+1/2'
'z+1/2, -x, -y+1/2'
'-y+1/2, -z, x+1/2'
'-z+1/2, x, -y+1/2'
'y+1/2, -z, -x+1/2'
'-y+3/4, -x+1/4, -z+3/4'
'y+3/4, x+1/4, -z+3/4'
'y+3/4, -x+1/4, z+3/4'
'-y+3/4, x+1/4, z+3/4'
'-x+3/4, -z+1/4, -y+3/4'
'-z+3/4, -y+1/4, -x+3/4'
'x+3/4, z+1/4, -y+3/4'
'-z+3/4, y+1/4, x+3/4'
'x+3/4, -z+1/4, y+3/4'
'z+3/4, y+1/4, -x+3/4'
'-x+3/4, z+1/4, y+3/4'
'z+3/4, -y+1/4, x+3/4'
'x+1/2, y+1/2, z'
'-x+1/2, -y+1/2, z'
'x+1/2, -y+1/2, -z'
'-x+1/2, y+1/2, -z'
'z+1/2, x+1/2, y'
'y+1/2, z+1/2, x'
'-z+1/2, -x+1/2, y'
'-y+1/2, z+1/2, -x'
'z+1/2, -x+1/2, -y'
'-y+1/2, -z+1/2, x'
'-z+1/2, x+1/2, -y'
'y+1/2, -z+1/2, -x'
'-y+3/4, -x+3/4, -z+1/4'
'y+3/4, x+3/4, -z+1/4'
'y+3/4, -x+3/4, z+1/4'
'-y+3/4, x+3/4, z+1/4'
'-x+3/4, -z+3/4, -y+1/4'
'-z+3/4, -y+3/4, -x+1/4'
'x+3/4, z+3/4, -y+1/4'
'-z+3/4, y+3/4, x+1/4'
'x+3/4, -z+3/4, y+1/4'
'z+3/4, y+3/4, -x+1/4'
'-x+3/4, z+3/4, y+1/4'
'z+3/4, -y+3/4, x+1/4'

loop_
_atom_site_label
_atom_site_type_symbol
_atom_site_fract_x
_atom_site_fract_y
_atom_site_fract_z
_atom_site_U_iso_or_equiv
_atom_site_adp_type
_atom_site_occupancy
_atom_site_site_symmetry_order
_atom_site_calc_flag
_atom_site_refinement_flags_posn
_atom_site_refinement_flags_adp
_atom_site_refinement_flags_occupancy
_atom_site_disorder_assembly
_atom_site_disorder_group
C1 C 0.2467(3) 0.4385(3) 0.6776(2) 0.0308(13) Uani 1 1 d . . . . .
C2 C 0.2830(3) 0.4060(3) 0.6930(4) 0.0445(19) Uani 1 1 d . . . . .
H2 H 0.2790 0.3732 0.6894 0.053 Uiso 1 1 calc R U . . .
C3 C 0.3243(3) 0.4244(3) 0.7134(4) 0.051(2) Uani 1 1 d . . . . .
H3 H 0.3480 0.4036 0.7238 0.061 Uiso 1 1 calc R U . A 1
C5 C 0.2954(3) 0.5039(2) 0.7030(3) 0.0366(12) Uani 1 1 d . . . . .
H5 H 0.3002 0.5368 0.7050 0.044 Uiso 1 1 calc R U . B 1
C4 C 0.3308(3) 0.4730(2) 0.7187(3) 0.0351(14) Uani 0.5 1 d . . P C 1
C6 C 0.2536(3) 0.4871(3) 0.6846(3) 0.0367(15) Uani 1 1 d . . . . .
H6 H 0.2293 0.5084 0.6767 0.044 Uiso 1 1 calc R U . . .
C7 C 0.3750 0.4919(3) 0.7419(3) 0.036(2) Uani 1 2 d S T P . .
H7A H 0.3731 0.4866 0.7761 0.043 Uiso 0.5 1 calc R U P C 1
H7B H 0.3769 0.5261 0.7366 0.043 Uiso 0.5 1 calc R U P C 1
C8 C 0.2036(3) 0.4197(3) 0.6539(3) 0.0339(15) Uani 1 1 d . . . . .
N1 N 0.3308(3) 0.4730(2) 0.7187(3) 0.0351(14) Uani 0.5 1 d . . P C 2
O1 O 0.1664(2) 0.4463(2) 0.6524(2) 0.0413(14) Uani 1 1 d . . . . .
O2 O 0.2016(2) 0.3779(2) 0.6365(2) 0.0421(13) Uani 1 1 d . . . . .
O3 O 0.0499(2) 0.3670(2) 0.5672(2) 0.0524(17) Uani 1 1 d . . . . .
H3A H 0.0212 0.3758 0.5839 0.079 Uiso 1 1 d R U . . .
H3C H 0.0525 0.3856 0.5385 0.079 Uiso 1 1 d R U . . .
Tb1 Tb 0.11731(2) 0.38269(2) 0.61731(2) 0.0316(2) Uani 1 3 d S T P . .
Cl1 Cl 0.2367(16) 0.3044(12) 0.702(3) 0.910 Uani 0.5 1 d . . P . .

loop_
_atom_site_aniso_label
_atom_site_aniso_U_11
_atom_site_aniso_U_22
_atom_site_aniso_U_33
_atom_site_aniso_U_23
_atom_site_aniso_U_13
_atom_site_aniso_U_12
C1 0.027(3) 0.034(3) 0.031(3) 0.007(3) 0.006(2) -0.001(2)
C2 0.036(4) 0.035(4) 0.062(5) 0.012(3) -0.006(3) 0.000(3)
C3 0.042(5) 0.035(4) 0.076(7) 0.006(4) -0.018(4) -0.001(3)
C5 0.034(4) 0.036(3) 0.040(5) -0.001(3) -0.002(2) 0.001(3)
C4 0.036(3) 0.033(3) 0.036(3) 0.004(3) 0.004(3) -0.005(3)
C6 0.041(4) 0.031(3) 0.037(4) -0.001(3) -0.002(3) 0.007(3)
C7 0.033(5) 0.037(3) 0.037(3) -0.005(4) -0.001(3) 0.001(3)
C8 0.030(3) 0.041(4) 0.031(3) 0.000(3) -0.003(3) 0.003(3)
N1 0.036(3) 0.033(3) 0.036(3) 0.004(3) 0.004(3) -0.005(3)
O1 0.037(3) 0.038(3) 0.049(3) 0.001(2) -0.009(3) 0.0048(19)
O2 0.023(2) 0.048(3) 0.055(3) -0.017(3) 0.000(2) 0.004(2)
O3 0.057(4) 0.047(3) 0.053(4) 0.007(3) -0.010(3) -0.004(3)
Tb1 0.0316(2) 0.0316(2) 0.0316(2) 0.00199(9) -0.00199(9) 0.00199(9)
Cl1 0.421 0.308 2.000 -0.372 -0.400 0.120

loop_
_atom_type_symbol
_atom_type_description
_atom_type_scat_dispersion_real
_atom_type_scat_dispersion_imag
_atom_type_scat_source
C C 0.0033 0.0016 'International Tables Vol C Tables 4.2.6.8 and 6.1.1.4'
H H 0.0000 0.0000 'International Tables Vol C Tables 4.2.6.8 and 6.1.1.4'
N N 0.0061 0.0033 'International Tables Vol C Tables 4.2.6.8 and 6.1.1.4'
O O 0.0106 0.0060 'International Tables Vol C Tables 4.2.6.8 and 6.1.1.4'
Tb Tb -0.1723 4.1537 'International Tables Vol C Tables 4.2.6.8 and 6.1.1.4'
Cl Cl 0.1484 0.1585 'International Tables Vol C Tables 4.2.6.8 and 6.1.1.4'

loop_
_geom_angle_atom_site_label_1
_geom_angle_atom_site_label_2
_geom_angle_atom_site_label_3
_geom_angle
_geom_angle_site_symmetry_1
_geom_angle_site_symmetry_3
C6 C1 C2 118.8(7) . .
C6 C1 C8 121.8(7) . .
C2 C1 C8 119.4(7) . .
C3 C2 C1 118.6(7) . .
C3 C2 H2 120.7 . .
C1 C2 H2 120.7 . .
C4 C3 C2 121.3(8) . .
C4 C3 H3 119.3 . .
C2 C3 H3 119.3 . .
C6 C5 C4 121.1(7) . .
C6 C5 H5 119.5 . .
C4 C5 H5 119.5 . .
C3 C4 C5 119.1(7) . .
C3 C4 C7 120.3(7) . .
C5 C4 C7 120.5(6) . .
C5 C6 C1 120.9(7) . .
C5 C6 H6 119.6 . .
C1 C6 H6 119.6 . .
C4 C7 C4 112.1(8) . 95_545
C4 C7 H7A 109.2 . .
C4 C7 H7A 109.2 95_545 .
C4 C7 H7B 109.2 . .
C4 C7 H7B 109.2 95_545 .
H7A C7 H7B 107.9 . .
O2 C8 O1 119.3(7) . .
O2 C8 C1 122.4(7) . .
O1 C8 C1 118.3(7) . .
O2 C8 Tb1 59.0(4) . .
O1 C8 Tb1 60.4(4) . .
C1 C8 Tb1 174.6(5) . .
C8 O1 Tb1 92.6(5) . .
C8 O2 Tb1 94.3(4) . .
Tb1 O3 H3A 109.2 . .
Tb1 O3 H3C 109.3 . .
H3A O3 H3C 109.5 . .
O3 Tb1 O3 77.9(2) 81_456 58_565
O3 Tb1 O3 77.9(2) 81_456 .
O3 Tb1 O3 77.9(2) 58_565 .
O3 Tb1 O2 91.7(2) 81_456 58_565
O3 Tb1 O2 152.7(2) 58_565 58_565
O3 Tb1 O2 125.0(2) . 58_565
O3 Tb1 O2 152.7(2) 81_456 81_456
O3 Tb1 O2 125.0(2) 58_565 81_456
O3 Tb1 O2 91.7(2) . 81_456
O2 Tb1 O2 73.6(2) 58_565 81_456
O3 Tb1 O2 125.0(2) 81_456 .
O3 Tb1 O2 91.7(2) 58_565 .
O3 Tb1 O2 152.7(2) . .
O2 Tb1 O2 73.6(2) 58_565 .
O2 Tb1 O2 73.6(2) 81_456 .
O3 Tb1 O1 71.5(2) 81_456 .
O3 Tb1 O1 77.7(2) 58_565 .
O3 Tb1 O1 144.0(2) . .
O2 Tb1 O1 75.0(2) 58_565 .
O2 Tb1 O1 124.0(2) 81_456 .
O2 Tb1 O1 53.60(18) . .
O3 Tb1 O1 144.0(2) 81_456 81_456
O3 Tb1 O1 71.5(2) 58_565 81_456
O3 Tb1 O1 77.7(2) . 81_456
O2 Tb1 O1 124.05(19) 58_565 81_456
O2 Tb1 O1 53.60(18) 81_456 81_456
O2 Tb1 O1 75.0(2) . 81_456
O1 Tb1 O1 118.20(6) . 81_456
O3 Tb1 O1 77.7(2) 81_456 58_565
O3 Tb1 O1 144.0(2) 58_565 58_565
O3 Tb1 O1 71.5(2) . 58_565
O2 Tb1 O1 53.60(18) 58_565 58_565
O2 Tb1 O1 75.0(2) 81_456 58_565
O2 Tb1 O1 124.0(2) . 58_565
O1 Tb1 O1 118.20(6) . 58_565
O1 Tb1 O1 118.20(6) 81_456 58_565
O3 Tb1 C8 162.9(2) 81_456 81_456
O3 Tb1 C8 98.3(2) 58_565 81_456
O3 Tb1 C8 85.1(2) . 81_456
O2 Tb1 C8 98.5(2) 58_565 81_456
O2 Tb1 C8 26.7(2) 81_456 81_456
O2 Tb1 C8 71.4(2) . 81_456
O1 Tb1 C8 124.4(2) . 81_456
O1 Tb1 C8 26.9(2) 81_456 81_456
O1 Tb1 C8 97.3(2) 58_565 81_456
O3 Tb1 C8 85.1(2) 81_456 58_565
O3 Tb1 C8 162.9(2) 58_565 58_565
O3 Tb1 C8 98.3(2) . 58_565
O2 Tb1 C8 26.7(2) 58_565 58_565
O2 Tb1 C8 71.4(2) 81_456 58_565
O2 Tb1 C8 98.5(2) . 58_565
O1 Tb1 C8 97.3(2) . 58_565
O1 Tb1 C8 124.4(2) 81_456 58_565
O1 Tb1 C8 26.9(2) 58_565 58_565
C8 Tb1 C8 97.9(2) 81_456 58_565
O3 Tb1 C8 98.3(2) 81_456 .
O3 Tb1 C8 85.1(2) 58_565 .
O3 Tb1 C8 162.9(2) . .
O2 Tb1 C8 71.4(2) 58_565 .
O2 Tb1 C8 98.5(2) 81_456 .
O2 Tb1 C8 26.7(2) . .
O1 Tb1 C8 26.95(19) . .
O1 Tb1 C8 97.3(2) 81_456 .
O1 Tb1 C8 124.4(2) 58_565 .
C8 Tb1 C8 97.9(2) 81_456 .
C8 Tb1 C8 97.9(2) 58_565 .
Cl1 Cl1 Cl1 60.000(7) 81_456 58_565

loop_
_geom_bond_atom_site_label_1
_geom_bond_atom_site_label_2
_geom_bond_distance
_geom_bond_site_symmetry_2
C1 C6 1.386(10) .
C1 C2 1.429(11) .
C1 C8 1.473(10) .
C2 C3 1.387(12) .
C2 H2 0.9300 .
C3 C4 1.379(11) .
C3 H3 0.9300 .
C5 C6 1.360(12) .
C5 C4 1.387(11) .
C5 H5 0.9300 .
C4 C7 1.495(9) .
C6 H6 0.9300 .
C7 N1 1.495(9) 95_545
C7 C4 1.495(9) 95_545
C7 H7A 0.9700 .
C7 H7B 0.9700 .
C8 O2 1.269(9) .
C8 O1 1.278(9) .
C8 Tb1 2.818(7) .
O1 Tb1 2.453(6) .
O2 Tb1 2.422(6) .
O3 Tb1 2.390(7) .
O3 H3A 0.9600 .
O3 H3C 0.9600 .
Tb1 O3 2.390(7) 81_456
Tb1 O3 2.390(7) 58_565
Tb1 O2 2.422(6) 58_565
Tb1 O2 2.422(6) 81_456
Tb1 O1 2.453(6) 81_456
Tb1 O1 2.453(6) 58_565
Tb1 C8 2.818(7) 81_456
Tb1 C8 2.818(7) 58_565
Cl1 Cl1 1.52(10) 81_456
Cl1 Cl1 1.52(10) 58_565

loop_
_geom_torsion_atom_site_label_1
_geom_torsion_atom_site_label_2
_geom_torsion_atom_site_label_3
_geom_torsion_atom_site_label_4
_geom_torsion
_geom_torsion_site_symmetry_4
C6 C1 C2 C3 -1.6(13) .
C8 C1 C2 C3 177.4(8) .
C1 C2 C3 C4 -0.4(14) .
C2 C3 C4 C5 -0.3(14) .
C2 C3 C4 C7 178.4(8) .
C6 C5 C4 C3 3.1(12) .
C6 C5 C4 C7 -175.6(7) .
C4 C5 C6 C1 -5.2(12) .
C2 C1 C6 C5 4.4(12) .
C8 C1 C6 C5 -174.6(7) .
C3 C4 C7 N1 46.8(7) 95_545
C5 C4 C7 N1 -134.5(7) 95_545
C3 C4 C7 C4 46.8(7) 95_545
C5 C4 C7 C4 -134.5(7) 95_545
C6 C1 C8 O2 162.1(8) .
C2 C1 C8 O2 -16.9(11) .
C6 C1 C8 O1 -20.3(11) .
C2 C1 C8 O1 160.8(7) .
O2 C8 O1 Tb1 3.7(7) .
C1 C8 O1 Tb1 -174.0(6) .
O1 C8 O2 Tb1 -3.8(8) .
C1 C8 O2 Tb1 173.9(6) .

loop_
_platon_squeeze_void_nr
_platon_squeeze_void_average_x
_platon_squeeze_void_average_y
_platon_squeeze_void_average_z
_platon_squeeze_void_volume
_platon_squeeze_void_count_electrons
1 0.000 -0.003 0.000 4491.9 684.4
2 0.625 0.125 0.125 17.8 -4.5
3 0.875 0.125 0.375 17.8 4.1
4 0.125 0.125 0.625 17.8 -4.5
5 0.375 0.125 0.875 17.8 4.1
6 0.875 0.375 0.125 17.8 -4.5
7 0.625 0.375 0.375 17.8 4.2
8 0.375 0.375 0.625 17.8 -4.5
9 0.125 0.375 0.875 17.8 4.2
10 0.125 0.625 0.125 17.8 -4.5
11 0.375 0.625 0.375 17.8 4.1
12 0.625 0.625 0.625 17.8 -4.5
13 0.875 0.625 0.875 17.8 4.1
14 0.375 0.875 0.125 17.8 -4.5
15 0.125 0.875 0.375 17.8 4.2
16 0.875 0.875 0.625 17.8 -4.5
17 0.625 0.875 0.875 17.8 4.2
